data_7154779
loop_
_publ_author_name
'Janiak, Agnieszka'
'Petryk, Ma\/lgorzata'
'Barbour, Leonard J.'
'Kwit, Marcin'

_publ_section_title
;
 Readily prepared inclusion forming chiral calixsalens.
;
_journal_issue 2
_journal_name_full 'Organic &amp; biomolecular chemistry'
_journal_page_first 669
_journal_page_last 673
_journal_paper_doi 10.1039/c5ob02090e
_journal_volume 14
_journal_year 2015
_chemical_absolute_configuration rm
_chemical_formula_sum 'C47 H59 N6 O6.5'
_chemical_formula_weight 812.00
_chemical_name_systematic
; 
 ? 
;
_space_group_IT_number 1
_symmetry_cell_setting triclinic
_symmetry_space_group_name_Hall 'P 1'
_symmetry_space_group_name_H-M 'P 1'
_atom_sites_solution_hydrogens geom
_atom_sites_solution_primary direct
_atom_sites_solution_secondary difmap
_audit_creation_method SHELXL-97
_audit_update_record
;
2015-09-07 deposited with the CCDC.
2015-10-30 downloaded from the CCDC.
;
_cell_angle_alpha 60.773(2)
_cell_angle_beta 70.814(2)
_cell_angle_gamma 73.664(2)
_cell_formula_units_Z 2
_cell_length_a 11.2310(3)
_cell_length_b 16.5478(4)
_cell_length_c 16.6580(4)
_cell_measurement_reflns_used 31750
_cell_measurement_temperature 130(2)
_cell_measurement_theta_max 76.50
_cell_measurement_theta_min 3.09
_cell_volume 2524.11(12)
_computing_structure_refinement 'SHELXL-97 (Sheldrick, 1997)'
_computing_structure_solution 'SHELXS-97 (Sheldrick, 1990)'
_diffrn_ambient_temperature 130(2)
_diffrn_detector_area_resol_mean 5.2679
_diffrn_measured_fraction_theta_full 0.988
_diffrn_measured_fraction_theta_max 0.988
_diffrn_measurement_device_type 'SuperNova, Single source at offset, Atlas'
_diffrn_measurement_method '\w scans'
_diffrn_radiation_monochromator mirror
_diffrn_radiation_source 'SuperNova (Cu) X-ray Source'
_diffrn_radiation_type CuK\a
_diffrn_radiation_wavelength 1.54178
_diffrn_reflns_av_R_equivalents 0.0299
_diffrn_reflns_av_sigmaI/netI 0.0259
_diffrn_reflns_limit_h_max 14
_diffrn_reflns_limit_h_min -14
_diffrn_reflns_limit_k_max 20
_diffrn_reflns_limit_k_min -20
_diffrn_reflns_limit_l_max 20
_diffrn_reflns_limit_l_min -20
_diffrn_reflns_number 56259
_diffrn_reflns_theta_full 76.50
_diffrn_reflns_theta_max 76.50
_diffrn_reflns_theta_min 3.09
_diffrn_standards_number 20997
_exptl_absorpt_coefficient_mu 0.577
_exptl_absorpt_correction_T_max 1.00000
_exptl_absorpt_correction_T_min 0.51875
_exptl_absorpt_correction_type multi-scan
_exptl_absorpt_process_details
;
CrysAlisPro, Agilent Technologies,
Version 1.171.36.28, SCALE3 ABSPACK scaling algorithm.
;
_exptl_crystal_colour 'pale yellow'
_exptl_crystal_density_diffrn 1.068
_exptl_crystal_density_method 'not measured'
_exptl_crystal_description needle
_exptl_crystal_F_000 870
_exptl_crystal_size_max 0.50
_exptl_crystal_size_mid 0.06
_exptl_crystal_size_min 0.06
_platon_squeeze_details
;
The unit cell contains 3 molecules of any combination
of methylene chloride and ethyl diether which have
been treated as a diffuse contribution to 
the overall scattering without
specific atom positions by SQUEEZE in PLATON.
;
_refine_diff_density_max 0.374
_refine_diff_density_min -0.310
_refine_diff_density_rms 0.040
_refine_ls_abs_structure_details 'Flack H D (1983), Acta Cryst. A39, 876-881'
_refine_ls_abs_structure_Flack -0.08(12)
_refine_ls_extinction_method none
_refine_ls_goodness_of_fit_ref 1.058
_refine_ls_hydrogen_treatment constr
_refine_ls_matrix_type full
_refine_ls_number_parameters 1080
_refine_ls_number_reflns 19930
_refine_ls_number_restraints 3
_refine_ls_restrained_S_all 1.058
_refine_ls_R_factor_all 0.0569
_refine_ls_R_factor_gt 0.0540
_refine_ls_shift/su_max 0.000
_refine_ls_shift/su_mean 0.000
_refine_ls_structure_factor_coef Fsqd
_refine_ls_weighting_details 'calc w=1/[\s^2^(Fo^2^)+(0.1108P)^2^+0.1613P] where P=(Fo^2^+2Fc^2^)/3'
_refine_ls_weighting_scheme calc
_refine_ls_wR_factor_gt 0.1516
_refine_ls_wR_factor_ref 0.1559
_reflns_number_gt 18377
_reflns_number_total 19930
_reflns_threshold_expression >2sigma(I)
_cod_data_source_file c5ob02090e2.cif
_cod_data_source_block 3e
_cod_depositor_comments 'Adding full bibliography for 7154775--7154783.cif.'
_cod_original_cell_volume 2524.11(11)
_cod_database_code 7154779

loop_
_symmetry_equiv_pos_as_xyz
'x, y, z'

loop_
_atom_site_label
_atom_site_type_symbol
_atom_site_fract_x
_atom_site_fract_y
_atom_site_fract_z
_atom_site_U_iso_or_equiv
_atom_site_adp_type
_atom_site_occupancy
_atom_site_symmetry_multiplicity
_atom_site_calc_flag
_atom_site_refinement_flags
C1 C 0.2418(2) 0.53472(14) 0.24381(16) 0.0442(5) Uani 1 1 d .
H1A H 0.1679 0.4992 0.2810 0.053 Uiso 1 1 calc R
C2 C 0.3092(2) 0.53048(13) 0.31228(15) 0.0414(4) Uani 1 1 d .
H2A H 0.3876 0.5612 0.2759 0.050 Uiso 1 1 calc R
C3 C 0.2203(3) 0.57996(15) 0.37205(17) 0.0477(5) Uani 1 1 d .
H3A H 0.2666 0.5791 0.4139 0.057 Uiso 1 1 calc R
H3B H 0.1470 0.5456 0.4125 0.057 Uiso 1 1 calc R
C4 C 0.1713(3) 0.68143(16) 0.31035(19) 0.0555(6) Uani 1 1 d .
H4A H 0.1103 0.7100 0.3512 0.067 Uiso 1 1 calc R
H4B H 0.2436 0.7177 0.2751 0.067 Uiso 1 1 calc R
C5 C 0.1066(3) 0.68651(17) 0.2415(2) 0.0603(7) Uani 1 1 d .
H5A H 0.0820 0.7529 0.1994 0.072 Uiso 1 1 calc R
H5B H 0.0279 0.6574 0.2767 0.072 Uiso 1 1 calc R
C6 C 0.1925(3) 0.63704(16) 0.18213(17) 0.0555(6) Uani 1 1 d .
H6A H 0.2660 0.6710 0.1409 0.067 Uiso 1 1 calc R
H6B H 0.1447 0.6381 0.1411 0.067 Uiso 1 1 calc R
N1 N 0.3292(2) 0.49235(13) 0.18327(14) 0.0510(5) Uani 1 1 d .
N2 N 0.34407(18) 0.43326(11) 0.37714(12) 0.0405(4) Uani 1 1 d .
C7 C 0.4575(2) 0.40449(14) 0.38866(16) 0.0438(5) Uani 1 1 d .
H7A H 0.5196 0.4455 0.3519 0.053 Uiso 1 1 calc R
C8 C 0.4941(2) 0.30973(14) 0.45719(15) 0.0408(4) Uani 1 1 d .
C9 C 0.4035(2) 0.24776(14) 0.51429(15) 0.0396(4) Uani 1 1 d .
C10 C 0.4420(2) 0.15722(14) 0.58107(14) 0.0388(4) Uani 1 1 d .
C11 C 0.5676(2) 0.12993(15) 0.58805(16) 0.0435(5) Uani 1 1 d .
H11A H 0.5929 0.0683 0.6322 0.052 Uiso 1 1 calc R
C12 C 0.6588(2) 0.19065(15) 0.53181(16) 0.0434(4) Uani 1 1 d .
C13 C 0.6209(2) 0.28102(15) 0.46686(16) 0.0445(5) Uani 1 1 d .
H13A H 0.6812 0.3233 0.4290 0.053 Uiso 1 1 calc R
O1 O 0.28166(15) 0.27310(10) 0.50621(11) 0.0430(3) Uani 1 1 d .
H1B H 0.2710 0.3289 0.4638 0.064 Uiso 1 1 d R
O1R O 0.77894(17) 0.15462(12) 0.54424(14) 0.0529(4) Uani 1 1 d .
C1R C 0.8698(2) 0.21779(19) 0.4986(2) 0.0541(6) Uani 1 1 d .
H1RA H 0.9490 0.1855 0.5201 0.081 Uiso 1 1 calc R
H1RB H 0.8359 0.2711 0.5143 0.081 Uiso 1 1 calc R
H1RC H 0.8869 0.2403 0.4301 0.081 Uiso 1 1 calc R
C14 C 0.3468(2) 0.09274(14) 0.64053(15) 0.0401(4) Uani 1 1 d .
H14A H 0.2681 0.1069 0.6234 0.048 Uiso 1 1 calc R
N3 N 0.36743(19) 0.01867(13) 0.71415(13) 0.0434(4) Uani 1 1 d .
N4 N 0.3268(2) -0.11780(13) 0.66661(13) 0.0463(4) Uani 1 1 d .
C15 C 0.2641(2) -0.03920(15) 0.76849(15) 0.0435(5) Uani 1 1 d .
H15A H 0.1871 -0.0065 0.7414 0.052 Uiso 1 1 calc R
C16 C 0.3095(3) -0.13334(16) 0.76341(15) 0.0485(5) Uani 1 1 d .
H16A H 0.3920 -0.1626 0.7836 0.058 Uiso 1 1 calc R
C17 C 0.2095(3) -0.19826(17) 0.82783(18) 0.0587(7) Uani 1 1 d .
H17A H 0.2410 -0.2598 0.8262 0.070 Uiso 1 1 calc R
H17B H 0.1305 -0.1716 0.8040 0.070 Uiso 1 1 calc R
C18 C 0.1791(4) -0.2121(2) 0.92979(19) 0.0731(9) Uani 1 1 d .
H18A H 0.2568 -0.2417 0.9552 0.088 Uiso 1 1 calc R
H18B H 0.1136 -0.2542 0.9694 0.088 Uiso 1 1 calc R
C19 C 0.1302(4) -0.1176(2) 0.9334(2) 0.0754(10) Uani 1 1 d .
H19A H 0.1119 -0.1262 0.9992 0.090 Uiso 1 1 calc R
H19B H 0.0504 -0.0890 0.9106 0.090 Uiso 1 1 calc R
C20 C 0.2327(3) -0.0535(2) 0.87046(17) 0.0592(7) Uani 1 1 d .
H20A H 0.2021 0.0080 0.8723 0.071 Uiso 1 1 calc R
H20B H 0.3109 -0.0815 0.8953 0.071 Uiso 1 1 calc R
C21 C 0.4361(2) -0.14281(15) 0.62269(17) 0.0457(5) Uani 1 1 d .
H21A H 0.5057 -0.1691 0.6526 0.055 Uiso 1 1 calc R
C22 C 0.4549(2) -0.13130(15) 0.52645(16) 0.0450(5) Uani 1 1 d .
C23 C 0.3551(2) -0.08994(16) 0.47940(16) 0.0451(5) Uani 1 1 d .
C24 C 0.3750(2) -0.08138(17) 0.38765(16) 0.0465(5) Uani 1 1 d .
C25 C 0.4957(3) -0.1125(2) 0.34472(18) 0.0524(5) Uani 1 1 d .
H25A H 0.5097 -0.1074 0.2831 0.063 Uiso 1 1 calc R
C26 C 0.5955(3) -0.1507(2) 0.3899(2) 0.0543(6) Uani 1 1 d .
C27 C 0.5759(2) -0.16136(17) 0.48121(18) 0.0501(5) Uani 1 1 d .
H27A H 0.6438 -0.1888 0.5128 0.060 Uiso 1 1 calc R
O2 O 0.23832(16) -0.05828(12) 0.52007(11) 0.0478(4) Uani 1 1 d .
H2B H 0.2389 -0.0677 0.5749 0.072 Uiso 1 1 d R
O2R O 0.7099(2) -0.17644(19) 0.33883(17) 0.0721(6) Uani 1 1 d .
C2R C 0.8165(3) -0.2081(3) 0.3791(3) 0.0753(9) Uani 1 1 d .
H2RA H 0.8926 -0.2216 0.3350 0.113 Uiso 1 1 calc R
H2RB H 0.8023 -0.2652 0.4382 0.113 Uiso 1 1 calc R
H2RC H 0.8286 -0.1596 0.3921 0.113 Uiso 1 1 calc R
C28 C 0.2704(2) -0.03797(16) 0.33853(15) 0.0441(5) Uani 1 1 d .
H28A H 0.1946 -0.0081 0.3657 0.053 Uiso 1 1 calc R
N5 N 0.2766(2) -0.03858(13) 0.26107(13) 0.0453(4) Uani 1 1 d .
N6 N 0.2512(2) 0.15609(12) 0.12484(13) 0.0433(4) Uani 1 1 d .
C29 C 0.1646(2) 0.00802(15) 0.21969(15) 0.0434(5) Uani 1 1 d .
H29A H 0.0995 0.0375 0.2591 0.052 Uiso 1 1 calc R
C30 C 0.2071(2) 0.08441(14) 0.11930(15) 0.0429(5) Uani 1 1 d .
H30A H 0.2782 0.0558 0.0818 0.051 Uiso 1 1 calc R
C31 C 0.0965(3) 0.12991(16) 0.07039(17) 0.0497(5) Uani 1 1 d .
H31A H 0.1264 0.1769 0.0052 0.060 Uiso 1 1 calc R
H31B H 0.0292 0.1628 0.1045 0.060 Uiso 1 1 calc R
C32 C 0.0399(3) 0.05758(19) 0.0669(2) 0.0586(6) Uani 1 1 d .
H32A H -0.0337 0.0892 0.0369 0.070 Uiso 1 1 calc R
H32B H 0.1047 0.0281 0.0283 0.070 Uiso 1 1 calc R
C33 C -0.0033(3) -0.01782(18) 0.1669(2) 0.0599(7) Uani 1 1 d .
H33A H -0.0735 0.0109 0.2038 0.072 Uiso 1 1 calc R
H33B H -0.0357 -0.0657 0.1637 0.072 Uiso 1 1 calc R
C34 C 0.1071(3) -0.06399(17) 0.21604(18) 0.0540(6) Uani 1 1 d .
H34A H 0.1741 -0.0971 0.1819 0.065 Uiso 1 1 calc R
H34B H 0.0768 -0.1109 0.2812 0.065 Uiso 1 1 calc R
C35 C 0.3584(2) 0.18178(15) 0.07426(15) 0.0423(4) Uani 1 1 d .
H35A H 0.4100 0.1514 0.0359 0.051 Uiso 1 1 calc R
C36 C 0.4054(2) 0.25685(15) 0.07302(15) 0.0422(4) Uani 1 1 d .
C37 C 0.3311(2) 0.30157(14) 0.13112(14) 0.0389(4) Uani 1 1 d .
C38 C 0.3769(2) 0.37441(14) 0.12819(14) 0.0399(4) Uani 1 1 d .
C39 C 0.4935(2) 0.39965(15) 0.06945(16) 0.0437(4) Uani 1 1 d .
H39A H 0.5235 0.4496 0.0664 0.052 Uiso 1 1 calc R
C40 C 0.5669(2) 0.35375(18) 0.01542(18) 0.0489(5) Uani 1 1 d .
C41 C 0.5217(2) 0.28198(18) 0.01666(18) 0.0491(5) Uani 1 1 d .
H41A H 0.5716 0.2510 -0.0214 0.059 Uiso 1 1 calc R
O3 O 0.21826(15) 0.27675(10) 0.18898(11) 0.0430(3) Uani 1 1 d .
H3D H 0.1837 0.2336 0.1957 0.052 Uiso 1 1 d R
O3R O 0.68356(19) 0.38325(15) -0.03829(15) 0.0633(5) Uani 1 1 d .
C3R C 0.7673(3) 0.3320(3) -0.0877(3) 0.0720(8) Uani 1 1 d .
H3RA H 0.8460 0.3599 -0.1222 0.108 Uiso 1 1 calc R
H3RB H 0.7265 0.3338 -0.1324 0.108 Uiso 1 1 calc R
H3RC H 0.7875 0.2669 -0.0426 0.108 Uiso 1 1 calc R
C42 C 0.2987(2) 0.42227(14) 0.18765(15) 0.0399(4) Uani 1 1 d .
H42A H 0.2226 0.3994 0.2308 0.048 Uiso 1 1 calc R
C51 C 0.9222(3) 0.41157(15) 0.08306(16) 0.0487(5) Uani 1 1 d .
H51A H 0.8444 0.4511 0.0594 0.058 Uiso 1 1 calc R
C52 C 0.9813(3) 0.46457(15) 0.11031(15) 0.0487(5) Uani 1 1 d .
H52A H 1.0540 0.4219 0.1393 0.058 Uiso 1 1 calc R
C53 C 1.0317(4) 0.55081(18) 0.02399(19) 0.0650(8) Uani 1 1 d .
H53A H 0.9597 0.5955 -0.0030 0.078 Uiso 1 1 calc R
H53B H 1.0721 0.5823 0.0436 0.078 Uiso 1 1 calc R
C54 C 1.1282(4) 0.52401(19) -0.05067(17) 0.0640(7) Uani 1 1 d .
H54A H 1.1565 0.5812 -0.1068 0.077 Uiso 1 1 calc R
H54B H 1.2038 0.4839 -0.0256 0.077 Uiso 1 1 calc R
C55 C 1.0711(3) 0.47206(18) -0.07933(17) 0.0605(7) Uani 1 1 d .
H55A H 1.1371 0.4522 -0.1253 0.073 Uiso 1 1 calc R
H55B H 1.0013 0.5145 -0.1105 0.073 Uiso 1 1 calc R
C56 C 1.0191(3) 0.38588(16) 0.00646(16) 0.0527(6) Uani 1 1 d .
H56A H 1.0907 0.3402 0.0332 0.063 Uiso 1 1 calc R
H56B H 0.9779 0.3557 -0.0140 0.063 Uiso 1 1 calc R
N11 N 0.8884(2) 0.32517(12) 0.16553(13) 0.0449(4) Uani 1 1 d .
N12 N 0.8885(3) 0.49500(14) 0.17875(16) 0.0584(5) Uani 1 1 d .
C57 C 0.9158(3) 0.46520(15) 0.25742(16) 0.0459(5) Uani 1 1 d .
H57A H 0.9921 0.4227 0.2687 0.055 Uiso 1 1 calc R
C58 C 0.8365(2) 0.49253(16) 0.33185(17) 0.0474(5) Uani 1 1 d .
C59 C 0.8843(2) 0.46196(16) 0.41248(16) 0.0447(5) Uani 1 1 d .
C60 C 0.8091(2) 0.49049(16) 0.48325(17) 0.0478(5) Uani 1 1 d .
C61 C 0.6904(3) 0.5460(2) 0.4744(2) 0.0561(6) Uani 1 1 d .
H61A H 0.6406 0.5642 0.5230 0.067 Uiso 1 1 calc R
C62 C 0.6441(3) 0.5753(2) 0.3943(2) 0.0580(6) Uani 1 1 d .
C63 C 0.7188(3) 0.54872(19) 0.32406(18) 0.0536(6) Uani 1 1 d .
H63A H 0.6888 0.5695 0.2690 0.064 Uiso 1 1 calc R
O4 O 0.99808(16) 0.40771(12) 0.41947(11) 0.0461(3) Uani 1 1 d .
H4C H 1.0327 0.3873 0.4655 0.055 Uiso 1 1 d R
O4R O 0.5287(2) 0.62743(19) 0.37893(18) 0.0745(6) Uani 1 1 d .
C4R C 0.4463(3) 0.6498(3) 0.4520(3) 0.0728(8) Uani 1 1 d .
H4RA H 0.3687 0.6895 0.4317 0.109 Uiso 1 1 calc R
H4RB H 0.4890 0.6834 0.4668 0.109 Uiso 1 1 calc R
H4RC H 0.4240 0.5921 0.5083 0.109 Uiso 1 1 calc R
C64 C 0.8549(3) 0.46129(17) 0.56806(17) 0.0497(5) Uani 1 1 d .
H64A H 0.8027 0.4797 0.6159 0.060 Uiso 1 1 calc R
N13 N 0.9646(2) 0.41112(14) 0.57855(13) 0.0476(4) Uani 1 1 d .
N14 N 0.9370(2) 0.23392(13) 0.74742(14) 0.0452(4) Uani 1 1 d .
C65 C 1.0095(3) 0.38746(17) 0.66077(16) 0.0487(5) Uani 1 1 d .
H65A H 0.9396 0.4087 0.7050 0.058 Uiso 1 1 calc R
C66 C 1.0486(2) 0.28125(15) 0.71177(16) 0.0441(5) Uani 1 1 d .
H66A H 1.1138 0.2594 0.6660 0.053 Uiso 1 1 calc R
C67 C 1.1049(3) 0.25556(18) 0.79477(19) 0.0527(5) Uani 1 1 d .
H67A H 1.0378 0.2710 0.8433 0.063 Uiso 1 1 calc R
H67B H 1.1341 0.1873 0.8236 0.063 Uiso 1 1 calc R
C68 C 1.2161(3) 0.3070(2) 0.7644(2) 0.0612(7) Uani 1 1 d .
H68A H 1.2883 0.2850 0.7229 0.073 Uiso 1 1 calc R
H68B H 1.2444 0.2932 0.8208 0.073 Uiso 1 1 calc R
C69 C 1.1772(4) 0.4137(2) 0.7111(2) 0.0652(7) Uani 1 1 d .
H69A H 1.1129 0.4368 0.7553 0.078 Uiso 1 1 calc R
H69B H 1.2527 0.4455 0.6874 0.078 Uiso 1 1 calc R
C70 C 1.1228(3) 0.43770(18) 0.62919(19) 0.0584(7) Uani 1 1 d .
H70A H 1.1898 0.4200 0.5820 0.070 Uiso 1 1 calc R
H70B H 1.0957 0.5061 0.5984 0.070 Uiso 1 1 calc R
C71 C 0.9498(2) 0.16829(15) 0.72569(16) 0.0415(4) Uani 1 1 d .
H71A H 1.0289 0.1540 0.6879 0.050 Uiso 1 1 calc R
C72 C 0.8477(2) 0.11277(16) 0.75620(18) 0.0446(5) Uani 1 1 d .
C73 C 0.8703(2) 0.03873(15) 0.73300(17) 0.0428(4) Uani 1 1 d .
C74 C 0.7712(2) -0.01220(15) 0.75989(17) 0.0443(5) Uani 1 1 d .
C75 C 0.6502(2) 0.01285(18) 0.80833(18) 0.0489(5) Uani 1 1 d .
H75A H 0.5830 -0.0212 0.8262 0.059 Uiso 1 1 calc R
C76 C 0.6282(2) 0.08737(19) 0.83029(19) 0.0496(5) Uani 1 1 d .
C77 C 0.7261(2) 0.13640(19) 0.8055(2) 0.0523(6) Uani 1 1 d .
H77A H 0.7109 0.1865 0.8220 0.063 Uiso 1 1 calc R
O5 O 0.98735(15) 0.01916(11) 0.68334(13) 0.0472(4) Uani 1 1 d .
H5C H 1.0089 -0.0236 0.6647 0.057 Uiso 1 1 d R
O5R O 0.51173(17) 0.11937(15) 0.87529(16) 0.0603(5) Uani 1 1 d .
C5R C 0.4067(3) 0.0820(2) 0.8851(2) 0.0609(7) Uani 1 1 d .
H5RA H 0.3281 0.1130 0.9125 0.091 Uiso 1 1 calc R
H5RB H 0.4166 0.0147 0.9268 0.091 Uiso 1 1 calc R
H5RC H 0.4024 0.0922 0.8230 0.091 Uiso 1 1 calc R
C78 C 0.7931(2) -0.08927(16) 0.73398(17) 0.0454(5) Uani 1 1 d .
H78A H 0.7255 -0.1230 0.7518 0.055 Uiso 1 1 calc R
N15 N 0.90144(19) -0.11105(12) 0.68802(13) 0.0426(4) Uani 1 1 d .
N16 N 0.86821(19) -0.08550(12) 0.50948(14) 0.0435(4) Uani 1 1 d .
C79 C 0.9250(2) -0.18757(14) 0.66259(15) 0.0428(5) Uani 1 1 d .
H79A H 0.8444 -0.2140 0.6832 0.051 Uiso 1 1 calc R
C80 C 0.9726(2) -0.14915(13) 0.55449(15) 0.0404(4) Uani 1 1 d .
H80A H 1.0445 -0.1137 0.5335 0.048 Uiso 1 1 calc R
C81 C 1.0191(3) -0.22890(15) 0.52464(17) 0.0497(5) Uani 1 1 d .
H81A H 0.9467 -0.2614 0.5413 0.060 Uiso 1 1 calc R
H81B H 1.0519 -0.2027 0.4552 0.060 Uiso 1 1 calc R
C82 C 1.1240(3) -0.29900(16) 0.57280(18) 0.0527(6) Uani 1 1 d .
H82A H 1.1976 -0.2673 0.5553 0.063 Uiso 1 1 calc R
H82B H 1.1533 -0.3493 0.5517 0.063 Uiso 1 1 calc R
C83 C 1.0725(3) -0.34106(16) 0.68008(18) 0.0578(7) Uani 1 1 d .
H83A H 1.0014 -0.3753 0.6978 0.069 Uiso 1 1 calc R
H83B H 1.1405 -0.3860 0.7119 0.069 Uiso 1 1 calc R
C84 C 1.0257(3) -0.26329(15) 0.71183(17) 0.0524(6) Uani 1 1 d .
H84A H 1.0993 -0.2339 0.6995 0.063 Uiso 1 1 calc R
H84B H 0.9896 -0.2910 0.7809 0.063 Uiso 1 1 calc R
C85 C 0.8876(2) -0.00176(14) 0.45384(15) 0.0403(4) Uani 1 1 d .
H85A H 0.9656 0.0162 0.4456 0.048 Uiso 1 1 calc R
C86 C 0.7927(2) 0.06828(13) 0.40173(15) 0.0402(4) Uani 1 1 d .
C87 C 0.8285(2) 0.15355(14) 0.32430(15) 0.0410(4) Uani 1 1 d .
C88 C 0.7389(2) 0.21901(14) 0.27439(16) 0.0430(5) Uani 1 1 d .
C89 C 0.6117(2) 0.20264(16) 0.30205(17) 0.0478(5) Uani 1 1 d .
H89A H 0.5508 0.2477 0.2678 0.057 Uiso 1 1 calc R
C90 C 0.5755(2) 0.12003(16) 0.37985(18) 0.0478(5) Uani 1 1 d .
C91 C 0.6680(2) 0.05439(15) 0.42704(16) 0.0441(5) Uani 1 1 d .
H91A H 0.6437 -0.0025 0.4790 0.053 Uiso 1 1 calc R
O6 O 0.95153(15) 0.16757(10) 0.30057(11) 0.0445(3) Uani 1 1 d .
H6C H 0.9606 0.2207 0.2535 0.067 Uiso 1 1 d R
O6R O 0.45514(18) 0.09770(13) 0.41561(13) 0.0560(4) Uani 1 1 d .
C6R C 0.3630(3) 0.15584(19) 0.3600(2) 0.0598(6) Uani 1 1 d .
H6RA H 0.2827 0.1298 0.3902 0.090 Uiso 1 1 calc R
H6RB H 0.3947 0.1583 0.2967 0.090 Uiso 1 1 calc R
H6RC H 0.3485 0.2192 0.3550 0.090 Uiso 1 1 calc R
C92 C 0.7742(2) 0.30711(15) 0.19329(16) 0.0462(5) Uani 1 1 d .
H92A H 0.7112 0.3514 0.1609 0.055 Uiso 1 1 calc R
C1S C 0.5477(5) 0.3427(3) 0.6539(4) 0.0960(13) Uani 1 1 d .
H1SA H 0.5453 0.2754 0.6822 0.144 Uiso 1 1 calc R
H1SB H 0.6309 0.3566 0.6109 0.144 Uiso 1 1 calc R
H1SC H 0.4805 0.3772 0.6188 0.144 Uiso 1 1 calc R
C2S C 0.5269(4) 0.3716(2) 0.7304(3) 0.0872(11) Uani 1 1 d .
H2SA H 0.4564 0.3423 0.7834 0.105 Uiso 1 1 calc R
H2SB H 0.6050 0.3510 0.7548 0.105 Uiso 1 1 calc R
O3S O 0.4965(3) 0.47025(18) 0.6922(2) 0.0868(7) Uani 1 1 d .
C4S C 0.4665(5) 0.5031(3) 0.7618(3) 0.0919(11) Uani 1 1 d .
H4SA H 0.5398 0.4853 0.7905 0.110 Uiso 1 1 calc R
H4SB H 0.3923 0.4764 0.8122 0.110 Uiso 1 1 calc R
C5S C 0.4371(4) 0.6043(3) 0.7126(3) 0.0880(11) Uani 1 1 d .
H5SA H 0.4297 0.6319 0.7547 0.132 Uiso 1 1 calc R
H5SB H 0.3563 0.6208 0.6937 0.132 Uiso 1 1 calc R
H5SC H 0.5053 0.6283 0.6563 0.132 Uiso 1 1 calc R

loop_
_atom_site_aniso_label
_atom_site_aniso_U_11
_atom_site_aniso_U_22
_atom_site_aniso_U_33
_atom_site_aniso_U_23
_atom_site_aniso_U_13
_atom_site_aniso_U_12
C1 0.0657(13) 0.0313(9) 0.0335(10) -0.0160(8) -0.0059(10) -0.0071(9)
C2 0.0554(12) 0.0261(9) 0.0372(10) -0.0127(8) -0.0038(9) -0.0083(8)
C3 0.0709(15) 0.0346(10) 0.0375(11) -0.0192(9) -0.0080(10) -0.0059(9)
C4 0.0827(18) 0.0306(10) 0.0514(14) -0.0211(10) -0.0130(13) -0.0024(10)
C5 0.092(2) 0.0322(10) 0.0474(13) -0.0168(10) -0.0215(13) 0.0096(11)
C6 0.0895(19) 0.0352(11) 0.0339(11) -0.0115(9) -0.0128(12) -0.0063(11)
N1 0.0749(13) 0.0365(9) 0.0355(9) -0.0189(8) 0.0041(9) -0.0130(9)
N2 0.0522(10) 0.0287(8) 0.0316(8) -0.0097(7) -0.0045(7) -0.0055(7)
C7 0.0561(12) 0.0321(9) 0.0365(10) -0.0129(8) 0.0009(9) -0.0146(9)
C8 0.0487(11) 0.0331(9) 0.0343(10) -0.0136(8) -0.0009(9) -0.0092(8)
C9 0.0479(11) 0.0305(9) 0.0336(10) -0.0127(8) -0.0019(8) -0.0073(8)
C10 0.0498(11) 0.0303(9) 0.0282(9) -0.0092(7) -0.0006(8) -0.0108(8)
C11 0.0534(12) 0.0349(10) 0.0353(10) -0.0097(8) -0.0065(9) -0.0116(9)
C12 0.0460(11) 0.0396(10) 0.0413(11) -0.0155(9) -0.0072(9) -0.0090(8)
C13 0.0511(12) 0.0381(10) 0.0401(11) -0.0146(9) -0.0023(9) -0.0147(9)
O1 0.0450(8) 0.0319(7) 0.0395(8) -0.0088(6) -0.0037(6) -0.0076(6)
O1R 0.0500(9) 0.0410(8) 0.0579(10) -0.0114(7) -0.0129(8) -0.0115(7)
C1R 0.0477(12) 0.0531(13) 0.0548(14) -0.0160(11) -0.0069(11) -0.0181(10)
C14 0.0486(11) 0.0312(9) 0.0344(10) -0.0110(8) -0.0030(9) -0.0110(8)
N3 0.0542(10) 0.0389(9) 0.0323(9) -0.0090(7) -0.0067(8) -0.0161(8)
N4 0.0653(12) 0.0383(9) 0.0315(9) -0.0095(7) -0.0120(8) -0.0119(8)
C15 0.0618(13) 0.0348(10) 0.0287(9) -0.0071(8) -0.0060(9) -0.0175(9)
C16 0.0754(15) 0.0374(10) 0.0298(10) -0.0061(8) -0.0164(10) -0.0155(10)
C17 0.093(2) 0.0385(11) 0.0419(12) -0.0053(10) -0.0148(13) -0.0294(12)
C18 0.122(3) 0.0615(16) 0.0334(12) -0.0062(11) -0.0047(14) -0.0537(18)
C19 0.117(3) 0.0764(19) 0.0345(12) -0.0185(13) 0.0106(15) -0.061(2)
C20 0.0893(19) 0.0573(14) 0.0333(11) -0.0157(10) 0.0004(12) -0.0389(14)
C21 0.0565(13) 0.0369(10) 0.0418(11) -0.0116(9) -0.0164(10) -0.0086(9)
C22 0.0561(12) 0.0378(10) 0.0374(11) -0.0135(8) -0.0087(10) -0.0094(9)
C23 0.0532(12) 0.0406(10) 0.0364(11) -0.0128(9) -0.0076(9) -0.0106(9)
C24 0.0549(13) 0.0461(11) 0.0358(11) -0.0156(9) -0.0075(10) -0.0113(9)
C25 0.0540(13) 0.0608(14) 0.0381(11) -0.0223(10) -0.0033(10) -0.0094(11)
C26 0.0522(13) 0.0592(14) 0.0525(14) -0.0300(12) -0.0075(11) -0.0043(11)
C27 0.0539(12) 0.0471(12) 0.0489(13) -0.0191(10) -0.0164(11) -0.0047(10)
O2 0.0513(8) 0.0556(9) 0.0311(7) -0.0173(7) -0.0057(6) -0.0079(7)
O2R 0.0529(11) 0.1017(17) 0.0644(12) -0.0487(12) -0.0110(9) 0.0059(10)
C2R 0.0571(16) 0.090(2) 0.084(2) -0.0493(19) -0.0201(16) 0.0068(15)
C28 0.0566(12) 0.0417(10) 0.0292(9) -0.0128(8) -0.0049(9) -0.0115(9)
N5 0.0600(11) 0.0375(9) 0.0343(9) -0.0141(7) -0.0130(8) -0.0019(8)
N6 0.0631(11) 0.0331(8) 0.0341(9) -0.0162(7) -0.0118(8) -0.0037(7)
C29 0.0599(13) 0.0348(10) 0.0330(10) -0.0137(8) -0.0137(9) -0.0019(9)
C30 0.0635(13) 0.0325(9) 0.0332(10) -0.0173(8) -0.0077(9) -0.0063(9)
C31 0.0777(16) 0.0338(10) 0.0361(11) -0.0105(8) -0.0200(11) -0.0067(10)
C32 0.0883(19) 0.0474(12) 0.0495(13) -0.0186(11) -0.0291(14) -0.0123(12)
C33 0.0870(19) 0.0438(12) 0.0565(15) -0.0134(11) -0.0299(14) -0.0204(12)
C34 0.0797(17) 0.0350(10) 0.0433(12) -0.0113(9) -0.0159(12) -0.0116(10)
C35 0.0566(12) 0.0365(10) 0.0335(10) -0.0194(8) -0.0089(9) -0.0004(9)
C36 0.0555(12) 0.0363(9) 0.0350(10) -0.0198(8) -0.0060(9) -0.0043(8)
C37 0.0491(11) 0.0317(9) 0.0317(9) -0.0136(8) -0.0078(8) -0.0019(8)
C38 0.0525(11) 0.0344(9) 0.0304(9) -0.0141(8) -0.0105(9) -0.0018(8)
C39 0.0533(12) 0.0402(10) 0.0362(10) -0.0161(9) -0.0073(9) -0.0093(9)
C40 0.0510(12) 0.0499(12) 0.0423(12) -0.0217(10) -0.0007(10) -0.0115(10)
C41 0.0566(13) 0.0484(12) 0.0424(12) -0.0255(10) -0.0062(10) -0.0028(10)
O3 0.0534(8) 0.0349(7) 0.0400(8) -0.0188(6) -0.0044(7) -0.0085(6)
O3R 0.0589(10) 0.0691(12) 0.0593(11) -0.0365(10) 0.0119(9) -0.0198(9)
C3R 0.0514(14) 0.088(2) 0.078(2) -0.0511(18) 0.0081(14) -0.0110(14)
C42 0.0501(11) 0.0333(9) 0.0321(9) -0.0134(8) -0.0082(9) -0.0031(8)
C51 0.0722(15) 0.0322(10) 0.0348(11) -0.0041(8) -0.0224(11) -0.0056(9)
C52 0.0835(17) 0.0314(9) 0.0276(10) -0.0089(8) -0.0134(10) -0.0101(10)
C53 0.118(3) 0.0363(11) 0.0407(13) -0.0082(10) -0.0200(14) -0.0257(13)
C54 0.105(2) 0.0471(13) 0.0283(11) -0.0035(10) -0.0038(13) -0.0331(14)
C55 0.101(2) 0.0458(12) 0.0304(11) -0.0092(10) -0.0155(12) -0.0185(13)
C56 0.0890(18) 0.0340(10) 0.0327(10) -0.0097(8) -0.0151(11) -0.0131(11)
N11 0.0618(11) 0.0298(8) 0.0342(9) -0.0047(7) -0.0153(8) -0.0063(7)
N12 0.0911(16) 0.0367(9) 0.0402(10) -0.0139(8) -0.0205(11) 0.0019(10)
C57 0.0642(13) 0.0359(10) 0.0333(10) -0.0098(8) -0.0055(10) -0.0181(9)
C58 0.0597(13) 0.0434(11) 0.0367(11) -0.0152(9) -0.0021(10) -0.0187(10)
C59 0.0580(13) 0.0405(10) 0.0345(10) -0.0155(8) -0.0010(9) -0.0189(9)
C60 0.0603(13) 0.0444(11) 0.0379(11) -0.0209(9) 0.0023(10) -0.0169(10)
C61 0.0600(14) 0.0579(14) 0.0474(13) -0.0287(11) 0.0078(11) -0.0171(11)
C62 0.0575(14) 0.0589(14) 0.0531(14) -0.0244(12) -0.0054(12) -0.0106(11)
C63 0.0641(15) 0.0531(13) 0.0430(12) -0.0171(10) -0.0059(11) -0.0228(11)
O4 0.0556(9) 0.0482(8) 0.0337(7) -0.0205(6) -0.0036(7) -0.0094(7)
O4R 0.0628(12) 0.0924(16) 0.0693(14) -0.0437(13) -0.0078(10) -0.0056(11)
C4R 0.0729(19) 0.0720(19) 0.077(2) -0.0406(17) -0.0032(16) -0.0171(15)
C64 0.0661(15) 0.0468(12) 0.0372(11) -0.0237(9) 0.0022(10) -0.0160(10)
N13 0.0657(12) 0.0421(9) 0.0325(9) -0.0179(8) 0.0021(8) -0.0172(9)
N14 0.0581(11) 0.0369(8) 0.0387(9) -0.0188(7) -0.0007(8) -0.0124(8)
C65 0.0701(15) 0.0450(11) 0.0345(10) -0.0242(9) -0.0006(10) -0.0140(10)
C66 0.0559(12) 0.0402(10) 0.0356(10) -0.0218(9) 0.0032(9) -0.0126(9)
C67 0.0670(15) 0.0468(12) 0.0449(12) -0.0212(10) -0.0079(11) -0.0128(11)
C68 0.0775(18) 0.0545(14) 0.0617(16) -0.0291(13) -0.0143(14) -0.0188(13)
C69 0.099(2) 0.0554(14) 0.0576(15) -0.0292(13) -0.0163(15) -0.0285(14)
C70 0.095(2) 0.0445(12) 0.0429(12) -0.0201(10) -0.0051(13) -0.0312(13)
C71 0.0466(11) 0.0402(10) 0.0398(11) -0.0214(9) -0.0071(9) -0.0050(8)
C72 0.0453(11) 0.0446(11) 0.0502(12) -0.0280(10) -0.0088(10) -0.0044(9)
C73 0.0439(11) 0.0389(10) 0.0468(12) -0.0233(9) -0.0082(9) -0.0015(8)
C74 0.0483(11) 0.0402(10) 0.0481(12) -0.0240(9) -0.0093(10) -0.0049(9)
C75 0.0514(12) 0.0537(13) 0.0506(13) -0.0302(11) -0.0083(10) -0.0105(10)
C76 0.0486(12) 0.0583(13) 0.0502(13) -0.0345(11) -0.0058(10) -0.0055(10)
C77 0.0519(13) 0.0567(14) 0.0606(15) -0.0413(12) -0.0031(11) -0.0071(10)
O5 0.0442(8) 0.0443(8) 0.0621(10) -0.0358(8) -0.0067(7) -0.0016(6)
O5R 0.0469(9) 0.0762(12) 0.0762(13) -0.0552(11) 0.0002(9) -0.0107(8)
C5R 0.0484(13) 0.0829(19) 0.0626(16) -0.0462(15) 0.0003(12) -0.0136(12)
C78 0.0568(13) 0.0390(10) 0.0434(12) -0.0205(9) -0.0123(10) -0.0054(9)
N15 0.0546(10) 0.0319(8) 0.0415(9) -0.0177(7) -0.0109(8) -0.0036(7)
N16 0.0591(11) 0.0274(8) 0.0391(9) -0.0074(7) -0.0165(8) -0.0065(7)
C79 0.0635(13) 0.0282(9) 0.0353(10) -0.0139(8) -0.0116(10) -0.0041(8)
C80 0.0582(12) 0.0243(8) 0.0350(10) -0.0089(7) -0.0140(9) -0.0047(8)
C81 0.0776(16) 0.0330(10) 0.0374(11) -0.0153(8) -0.0165(11) -0.0028(10)
C82 0.0739(16) 0.0344(10) 0.0427(12) -0.0165(9) -0.0125(11) 0.0005(10)
C83 0.0906(19) 0.0312(10) 0.0403(12) -0.0118(9) -0.0185(13) 0.0041(11)
C84 0.0808(17) 0.0321(10) 0.0387(11) -0.0122(9) -0.0203(11) 0.0015(10)
C85 0.0504(11) 0.0321(9) 0.0324(9) -0.0121(8) -0.0084(9) -0.0026(8)
C86 0.0558(12) 0.0276(9) 0.0314(10) -0.0087(7) -0.0110(9) -0.0045(8)
C87 0.0508(11) 0.0309(9) 0.0361(10) -0.0121(8) -0.0073(9) -0.0065(8)
C88 0.0560(12) 0.0298(9) 0.0385(11) -0.0102(8) -0.0154(10) -0.0028(8)
C89 0.0586(13) 0.0392(10) 0.0429(12) -0.0099(9) -0.0215(10) -0.0070(9)
C90 0.0568(13) 0.0388(10) 0.0460(12) -0.0131(9) -0.0193(10) -0.0059(9)
C91 0.0562(12) 0.0333(9) 0.0386(11) -0.0115(8) -0.0145(10) -0.0041(9)
O6 0.0493(8) 0.0305(6) 0.0369(7) -0.0055(6) -0.0067(6) -0.0034(6)
O6R 0.0572(10) 0.0517(9) 0.0534(10) -0.0105(8) -0.0229(8) -0.0113(7)
C6R 0.0623(15) 0.0484(13) 0.0626(16) -0.0118(11) -0.0270(13) -0.0081(11)
C92 0.0651(14) 0.0312(9) 0.0360(10) -0.0075(8) -0.0216(10) 0.0004(9)
C1S 0.105(3) 0.074(2) 0.101(3) -0.043(2) 0.012(2) -0.037(2)
C2S 0.101(3) 0.0570(18) 0.100(3) -0.0226(18) -0.029(2) -0.0206(17)
O3S 0.1069(19) 0.0646(13) 0.0801(16) -0.0336(12) -0.0064(14) -0.0141(13)
C4S 0.106(3) 0.086(2) 0.073(2) -0.042(2) 0.002(2) -0.012(2)
C5S 0.095(3) 0.067(2) 0.094(3) -0.0402(19) -0.024(2) 0.0107(18)

loop_
_atom_type_symbol
_atom_type_description
_atom_type_scat_dispersion_real
_atom_type_scat_dispersion_imag
_atom_type_scat_source
C C 0.0181 0.0091 'International Tables Vol C Tables 4.2.6.8 and 6.1.1.4'
H H 0.0000 0.0000 'International Tables Vol C Tables 4.2.6.8 and 6.1.1.4'
N N 0.0311 0.0180 'International Tables Vol C Tables 4.2.6.8 and 6.1.1.4'
O O 0.0492 0.0322 'International Tables Vol C Tables 4.2.6.8 and 6.1.1.4'

loop_
_geom_angle_atom_site_label_1
_geom_angle_atom_site_label_2
_geom_angle_atom_site_label_3
_geom_angle
N1 C1 C2 110.1(2)
N1 C1 C6 109.43(19)
C2 C1 C6 110.46(18)
N2 C2 C1 110.26(16)
N2 C2 C3 107.35(17)
C1 C2 C3 110.30(19)
C2 C3 C4 111.67(19)
C5 C4 C3 111.18(19)
C4 C5 C6 111.7(2)
C5 C6 C1 111.86(19)
C42 N1 C1 117.0(2)
C7 N2 C2 119.61(18)
N2 C7 C8 121.3(2)
C13 C8 C9 120.08(19)
C13 C8 C7 119.19(19)
C9 C8 C7 120.7(2)
O1 C9 C8 121.41(18)
O1 C9 C10 119.50(19)
C8 C9 C10 119.1(2)
C11 C10 C9 119.80(19)
C11 C10 C14 121.33(18)
C9 C10 C14 118.8(2)
C10 C11 C12 121.78(19)
O1R C12 C13 125.4(2)
O1R C12 C11 115.9(2)
C13 C12 C11 118.8(2)
C12 C13 C8 120.5(2)
C12 O1R C1R 117.24(19)
N3 C14 C10 121.7(2)
C14 N3 C15 116.59(19)
C21 N4 C16 119.4(2)
N3 C15 C20 107.99(18)
N3 C15 C16 108.9(2)
C20 C15 C16 110.61(18)
N4 C16 C17 108.9(2)
N4 C16 C15 109.01(17)
C17 C16 C15 109.7(2)
C16 C17 C18 111.9(2)
C17 C18 C19 109.8(2)
C18 C19 C20 108.6(3)
C15 C20 C19 111.4(2)
N4 C21 C22 120.6(2)
C23 C22 C27 120.1(2)
C23 C22 C21 121.0(2)
C27 C22 C21 118.8(2)
O2 C23 C22 121.7(2)
O2 C23 C24 118.5(2)
C22 C23 C24 119.9(2)
C25 C24 C23 118.8(2)
C25 C24 C28 121.5(2)
C23 C24 C28 119.7(2)
C26 C25 C24 121.5(2)
O2R C26 C25 115.5(2)
O2R C26 C27 124.4(2)
C25 C26 C27 120.1(2)
C26 C27 C22 119.6(2)
C26 O2R C2R 117.2(2)
N5 C28 C24 122.9(2)
C28 N5 C29 116.9(2)
C35 N6 C30 119.59(19)
N5 C29 C34 109.81(18)
N5 C29 C30 108.3(2)
C34 C29 C30 110.27(18)
N6 C30 C31 108.82(17)
N6 C30 C29 109.43(17)
C31 C30 C29 110.4(2)
C30 C31 C32 111.82(19)
C33 C32 C31 110.2(2)
C34 C33 C32 110.4(2)
C33 C34 C29 111.8(2)
N6 C35 C36 122.2(2)
C41 C36 C37 120.6(2)
C41 C36 C35 119.7(2)
C37 C36 C35 119.7(2)
O3 C37 C38 119.08(19)
O3 C37 C36 121.93(19)
C38 C37 C36 119.0(2)
C39 C38 C37 119.3(2)
C39 C38 C42 121.5(2)
C37 C38 C42 119.2(2)
C40 C39 C38 121.2(2)
C39 C40 O3R 116.0(2)
C39 C40 C41 120.0(2)
O3R C40 C41 124.0(2)
C36 C41 C40 119.8(2)
C40 O3R C3R 117.8(2)
N1 C42 C38 122.5(2)
N11 C51 C52 109.14(17)
N11 C51 C56 108.13(19)
C52 C51 C56 109.9(2)
N12 C52 C51 111.0(2)
N12 C52 C53 108.4(2)
C51 C52 C53 111.39(19)
C54 C53 C52 111.1(2)
C55 C54 C53 110.8(3)
C54 C55 C56 111.2(2)
C55 C56 C51 111.8(2)
C92 N11 C51 120.20(19)
C57 N12 C52 116.7(2)
N12 C57 C58 123.7(3)
C63 C58 C59 120.2(2)
C63 C58 C57 121.8(2)
C59 C58 C57 118.0(2)
O4 C59 C60 122.2(2)
O4 C59 C58 119.8(2)
C60 C59 C58 117.9(2)
C61 C60 C59 120.9(2)
C61 C60 C64 119.1(2)
C59 C60 C64 120.1(2)
C60 C61 C62 120.5(2)
O4R C62 C63 115.5(3)
O4R C62 C61 125.8(3)
C63 C62 C61 118.7(3)
C62 C63 C58 121.8(2)
C62 O4R C4R 117.1(3)
N13 C64 C60 121.2(2)
C64 N13 C65 119.7(2)
C71 N14 C66 115.9(2)
N13 C65 C70 108.9(2)
N13 C65 C66 110.40(18)
C70 C65 C66 110.0(2)
N14 C66 C67 108.91(19)
N14 C66 C65 109.6(2)
C67 C66 C65 111.15(18)
C68 C67 C66 112.1(2)
C67 C68 C69 110.6(3)
C70 C69 C68 111.5(2)
C69 C70 C65 111.7(2)
N14 C71 C72 123.1(2)
C73 C72 C77 119.7(2)
C73 C72 C71 120.0(2)
C77 C72 C71 120.3(2)
O5 C73 C72 118.4(2)
O5 C73 C74 121.92(19)
C72 C73 C74 119.7(2)
C75 C74 C73 119.9(2)
C75 C74 C78 119.9(2)
C73 C74 C78 120.2(2)
C76 C75 C74 120.1(2)
O5R C76 C77 115.2(2)
O5R C76 C75 124.6(2)
C77 C76 C75 120.2(2)
C76 C77 C72 120.5(2)
C76 O5R C5R 115.7(2)
N15 C78 C74 120.5(2)
C78 N15 C79 121.2(2)
C85 N16 C80 116.35(19)
N15 C79 C84 108.62(18)
N15 C79 C80 108.40(16)
C84 C79 C80 110.5(2)
N16 C80 C81 109.49(18)
N16 C80 C79 109.25(19)
C81 C80 C79 110.87(16)
C82 C81 C80 111.37(19)
C81 C82 C83 109.3(2)
C84 C83 C82 109.6(2)
C83 C84 C79 113.7(2)
N16 C85 C86 121.9(2)
C91 C86 C87 118.40(19)
C91 C86 C85 121.62(19)
C87 C86 C85 120.0(2)
O6 C87 C88 122.08(19)
O6 C87 C86 118.13(19)
C88 C87 C86 119.8(2)
C87 C88 C89 120.4(2)
C87 C88 C92 120.8(2)
C89 C88 C92 118.8(2)
C90 C89 C88 119.8(2)
O6R C90 C91 116.0(2)
O6R C90 C89 125.4(2)
C91 C90 C89 118.6(2)
C86 C91 C90 122.9(2)
C90 O6R C6R 117.1(2)
N11 C92 C88 121.12(19)
O3S C2S C1S 108.4(4)
C2S O3S C4S 112.0(3)
O3S C4S C5S 105.7(4)

loop_
_geom_bond_atom_site_label_1
_geom_bond_atom_site_label_2
_geom_bond_distance
C1 N1 1.458(3)
C1 C2 1.529(3)
C1 C6 1.542(3)
C2 N2 1.461(3)
C2 C3 1.530(3)
C3 C4 1.531(3)
C4 C5 1.507(4)
C5 C6 1.515(4)
N1 C42 1.262(3)
N2 C7 1.271(3)
C7 C8 1.459(3)
C8 C13 1.405(3)
C8 C9 1.411(3)
C9 O1 1.345(3)
C9 C10 1.412(3)
C10 C11 1.380(3)
C10 C14 1.475(3)
C11 C12 1.402(3)
C12 O1R 1.353(3)
C12 C13 1.397(3)
O1R C1R 1.423(3)
C14 N3 1.272(3)
N3 C15 1.474(3)
N4 C21 1.278(3)
N4 C16 1.456(3)
C15 C20 1.525(3)
C15 C16 1.532(3)
C16 C17 1.526(3)
C17 C18 1.529(4)
C18 C19 1.530(5)
C19 C20 1.535(4)
C21 C22 1.467(3)
C22 C23 1.400(3)
C22 C27 1.405(4)
C23 O2 1.353(3)
C23 C24 1.410(3)
C24 C25 1.394(4)
C24 C28 1.466(3)
C25 C26 1.384(4)
C26 O2R 1.372(3)
C26 C27 1.391(4)
O2R C2R 1.411(4)
C28 N5 1.274(3)
N5 C29 1.469(3)
N6 C35 1.269(3)
N6 C30 1.459(3)
C29 C34 1.540(3)
C29 C30 1.540(3)
C30 C31 1.522(3)
C31 C32 1.536(3)
C32 C33 1.532(4)
C33 C34 1.521(4)
C35 C36 1.469(3)
C36 C41 1.371(4)
C36 C37 1.415(3)
C37 O3 1.344(3)
C37 C38 1.412(3)
C38 C39 1.384(3)
C38 C42 1.477(3)
C39 C40 1.376(3)
C40 O3R 1.385(3)
C40 C41 1.406(4)
O3R C3R 1.415(4)
C51 N11 1.456(3)
C51 C52 1.527(3)
C51 C56 1.533(4)
C52 N12 1.457(3)
C52 C53 1.530(3)
C53 C54 1.517(5)
C54 C55 1.513(4)
C55 C56 1.532(3)
N11 C92 1.280(3)
N12 C57 1.266(3)
C57 C58 1.459(4)
C58 C63 1.390(4)
C58 C59 1.416(3)
C59 O4 1.343(3)
C59 C60 1.411(3)
C60 C61 1.397(4)
C60 C64 1.471(4)
C61 C62 1.404(4)
C62 O4R 1.365(4)
C62 C63 1.384(4)
O4R C4R 1.408(4)
C64 N13 1.290(4)
N13 C65 1.450(3)
N14 C71 1.262(3)
N14 C66 1.464(3)
C65 C70 1.522(4)
C65 C66 1.535(3)
C66 C67 1.531(4)
C67 C68 1.518(4)
C68 C69 1.544(4)
C69 C70 1.508(4)
C71 C72 1.473(3)
C72 C73 1.392(3)
C72 C77 1.403(3)
C73 O5 1.351(3)
C73 C74 1.408(3)
C74 C75 1.400(3)
C74 C78 1.471(3)
C75 C76 1.387(3)
C76 O5R 1.381(3)
C76 C77 1.384(4)
O5R C5R 1.409(3)
C78 N15 1.268(3)
N15 C79 1.454(3)
N16 C85 1.269(3)
N16 C80 1.469(3)
C79 C84 1.526(3)
C79 C80 1.540(3)
C80 C81 1.531(3)
C81 C82 1.524(3)
C82 C83 1.531(4)
C83 C84 1.521(3)
C85 C86 1.471(3)
C86 C91 1.375(3)
C86 C87 1.420(3)
C87 O6 1.361(3)
C87 C88 1.391(3)
C88 C89 1.411(3)
C88 C92 1.469(3)
C89 C90 1.396(3)
C90 O6R 1.362(3)
C90 C91 1.395(3)
O6R C6R 1.434(3)
C1S C2S 1.498(7)
C2S O3S 1.414(4)
O3S C4S 1.416(5)
C4S C5S 1.453(6)

loop_
_platon_squeeze_void_nr
_platon_squeeze_void_average_x
_platon_squeeze_void_average_y
_platon_squeeze_void_average_z
_platon_squeeze_void_volume
_platon_squeeze_void_count_electrons
_platon_squeeze_void_content
1 0.657 0.783 0.010 445 137 ' '
